data_1511076
loop_
_publ_author_name
'Nielsen, K.'
'Norrestam, R.'
'Kritikos, M.'
'Sotofte, I.'
'Thorup, N.'

_publ_section_title
;
 Structural characterization of two synthetic Ni-ludwigites, and some
 semiempirical EHTB calculations on the ludwigite structure type
;
_journal_name_full 'Journal of Solid State Chemistry'
_journal_page_first 217
_journal_page_last 223
_journal_paper_doi 10.1006/jssc.1994.1220
_journal_volume 111
_journal_year 1994
_chemical_formula_sum 'B Cr Ni2 O5'
_chemical_name_systematic 'Ni2 Cr O2 (B O3)'
_space_group_IT_number 55
_symmetry_space_group_name_Hall '-P 2 2ab'
_symmetry_space_group_name_H-M 'P b a m'
_cell_angle_alpha 90
_cell_angle_beta 90
_cell_angle_gamma 90
_cell_formula_units_Z 4
_cell_length_a 9.209
_cell_length_b 12.121
_cell_length_c 2.9877
_cell_volume 333.494
_citation_journal_id_ASTM JSSCBI
_cod_data_source_file boron0-1_169.cif
_cod_data_source_block B1Cr1Ni2O5
_cod_original_cell_volume 333.4939
_cod_original_formula_sum 'B1 Cr1 Ni2 O5'
_cod_database_code 1511076

loop_
_symmetry_equiv_pos_as_xyz
x,y,z
-x,-y,z
x+1/2,-y+1/2,-z
-x+1/2,y+1/2,-z
-x,-y,-z
x,y,-z
-x-1/2,y-1/2,z
x-1/2,-y-1/2,z

loop_
_atom_site_label
_atom_site_type_symbol
_atom_site_fract_x
_atom_site_fract_y
_atom_site_fract_z
_atom_site_occupancy
_atom_site_U_iso_or_equiv
O4 O-2 0.3452 0.2615 0 1 0.0
O5 O-2 0.3828 0.0765 0.5 1 0.0
Ni3 Ni+2 0.2398 0.1136 0 0.12 0.0
B1 B+3 0.7719 0.14 0 1 0.0
Ni4 Ni+2 0.4991 0.2191 0.5 0.94 0.0
Ni2 Ni+2 0 0.5 0 0.89 0.0
O1 O-2 0.622 0.1397 0 1 0.0
Ni1 Ni+2 0 0 0.5 1 0.0
Cr4 Cr+3 0.4991 0.2191 0.5 0.06 0.0
O2 O-2 0.8483 0.0411 0 1 0.0
Cr2 Cr+3 0 0.5 0 0.11 0.0
O3 O-2 0.1084 0.1424 0.5 1 0.0
Cr3 Cr+3 0.2398 0.1136 0 0.88 0.0
